data_4038877
loop_
_publ_author_name
'Zhang, Xiang-Zhi'
'Li, Bao Qiong'
'Qiu, Zong-Wang'
'Ma, Aijun'
'Peng, Jin-Bao'
'Du, Ji-Yuan'
'Feng, Na'
'Xu, Xue-Tao'
'Pan, Han-Peng'

_publ_section_title
;
 Synthesis of Naphthopyrans <i>via</i> Formal (3+3)-Annulation of
 Propargylic (Aza)-<i>para</i>-Quinone Methides with Naphthols.
;
_journal_name_full 'The Journal of organic chemistry'
_journal_paper_doi 10.1021/acs.joc.0c01791
_journal_year 2020
_chemical_absolute_configuration ad
_chemical_formula_moiety '3(C31 H21 Cl O2), H2 O'
_chemical_formula_sum 'C93 H65 Cl3 O7'
_chemical_formula_weight 1400.80
_space_group_crystal_system triclinic
_space_group_IT_number 1
_space_group_name_Hall 'P 1'
_space_group_name_H-M_alt 'P 1'
_atom_sites_solution_hydrogens geom
_cell_angle_alpha 66.231(2)
_cell_angle_beta 89.240(2)
_cell_angle_gamma 89.986(2)
_cell_formula_units_Z 1
_cell_length_a 6.3659(2)
_cell_length_b 17.1828(6)
_cell_length_c 20.1654(8)
_cell_measurement_reflns_used 9887
_cell_measurement_temperature 100.(2)
_cell_measurement_theta_max 72.4842
_cell_measurement_theta_min 2.8647
_cell_volume 2018.46(13)
_computing_cell_refinement 'SAINT V8.38A (Bruker AXS Inc., 2017)'
_computing_data_collection 'Bruker Instrument Service vV6.2.9'
_computing_data_reduction 'SAINT V8.38A (Bruker AXS Inc., 2017)'
_computing_structure_refinement 'SHELXL-2017/1 (Sheldrick, 2017)'
_computing_structure_solution 'SHELXT 2014/5 (Sheldrick, 2014)'
_diffrn_ambient_temperature 100.(2)
_diffrn_detector_area_resol_mean 7.3910
_diffrn_measured_fraction_theta_full 0.996
_diffrn_measured_fraction_theta_max 0.996
_diffrn_measurement_device_type 'Bruker D8 QUEST PHOTON II'
_diffrn_radiation_monochromator 'Helixos MX multilayer Optic'
_diffrn_radiation_type 'Cu K\a'
_diffrn_radiation_wavelength 1.54178
_diffrn_reflns_av_R_equivalents 0.0837
_diffrn_reflns_av_unetI/netI 0.0823
_diffrn_reflns_limit_h_max 7
_diffrn_reflns_limit_h_min -7
_diffrn_reflns_limit_k_max 16
_diffrn_reflns_limit_k_min -21
_diffrn_reflns_limit_l_max 24
_diffrn_reflns_limit_l_min -24
_diffrn_reflns_number 36186
_diffrn_reflns_theta_full 72.56
_diffrn_reflns_theta_max 72.56
_diffrn_reflns_theta_min 2.39
_diffrn_source 'Ius Diamond'
_diffrn_source_type Microfocus
_exptl_absorpt_coefficient_mu 1.449
_exptl_absorpt_correction_T_max 0.92
_exptl_absorpt_correction_T_min 0.49
_exptl_absorpt_correction_type multi-scan
_exptl_absorpt_process_details
;
SADABS-2016/2 - Bruker AXS area detector scaling and absorption correction
;
_exptl_crystal_colour 'clear light colourless'
_exptl_crystal_density_diffrn 1.152
_exptl_crystal_density_method 'not measured'
_exptl_crystal_description prism
_exptl_crystal_F_000 730
_exptl_crystal_size_max 0.300
_exptl_crystal_size_mid 0.130
_exptl_crystal_size_min 0.060
_refine_diff_density_max 0.609
_refine_diff_density_min -0.315
_refine_ls_abs_structure_details
;

Flack x determined using 4022 quotients [(I+)-(I-)]/[(I+)+(I-)]
(Parsons, Flack and Wagner, Acta Cryst. B69 (2013) 249-259).
;
_refine_ls_abs_structure_Flack 0.062(11)
_refine_ls_extinction_method none
_refine_ls_goodness_of_fit_ref 1.019
_refine_ls_hydrogen_treatment constr
_refine_ls_matrix_type full
_refine_ls_number_parameters 952
_refine_ls_number_reflns 13489
_refine_ls_number_restraints 3
_refine_ls_restrained_S_all 1.019
_refine_ls_R_factor_all 0.0697
_refine_ls_R_factor_gt 0.0619
_refine_ls_shift/su_max 0.014
_refine_ls_shift/su_mean 0.001
_refine_ls_structure_factor_coef Fsqd
_refine_ls_weighting_details 'w=1/[\s^2^(Fo^2^)+(0.1051P)^2^+0.3965P] where P=(Fo^2^+2Fc^2^)/3'
_refine_ls_weighting_scheme calc
_refine_ls_wR_factor_gt 0.1647
_refine_ls_wR_factor_ref 0.1730
_reflns_number_gt 11952
_reflns_number_total 13489
_reflns_threshold_expression 'I > 2\s(I)'
_cod_data_source_file jo0c01791_si_002.cif
_cod_data_source_block szh_1036
_cod_depositor_comments
;
The following automatic conversions were performed:

data item '_exptl_absorpt_correction_type' value 'Multi-Scan' was
changed to 'multi-scan' in accordance with the
/home/data/users/saulius/crontab/automatic-downloads/rss-feeds/ACS/lib/dictionaries/cif_core.dic
dictionary named 'cif_core.dic' version 2.4.2 last updated on
2011-04-26.

Automatic conversion script
Id: cif_fix_values 7556 2019-12-06 15:28:31Z antanas 
;
_cod_database_code 4038877

loop_
_space_group_symop_operation_xyz
'x, y, z'

loop_
_atom_site_type_symbol
_atom_site_label
_atom_site_fract_x
_atom_site_fract_y
_atom_site_fract_z
_atom_site_U_iso_or_equiv
_atom_site_adp_type
_atom_site_calc_flag
_atom_site_refinement_flags_adp
_atom_site_refinement_flags_occupancy
_atom_site_refinement_flags_posn
_atom_site_occupancy
_atom_site_disorder_assembly
_atom_site_disorder_group
O O7 0.5139(12) 0.5751(12) 0.5046(5) 0.090(6) Uani d . P . 0.67(3) A 1
O O7A 0.4901(19) 0.5232(11) 0.4900(8) 0.044(6) Uani d . P . 0.33(3) A 2
O O2 0.3881(9) 0.7345(4) 0.2582(3) 0.0478(19) Uani d . P . 0.721(16) B 1
H H2AA 0.256487 0.730419 0.261017 0.072 Uiso calc U P R 0.721(16) B 1
C C11 0.4538(8) 0.7781(4) 0.2957(3) 0.0386(11) Uani d . P . 0.721(16) B 1
C C27 0.9071(11) 1.1667(4) 0.2712(4) 0.0531(15) Uani d . P . 0.721(16) B 1
H H27A 0.949309 1.222508 0.239415 0.064 Uiso calc U P R 0.721(16) B 1
O O2B 0.939(3) 1.2446(15) 0.2366(11) 0.078(8) Uani d . P . 0.279(16) B 2
H H2A 1.046912 1.251981 0.21035 0.118 Uiso calc U P R 0.279(16) B 2
C C11A 0.9071(11) 1.1667(4) 0.2712(4) 0.0531(15) Uani d . P . 0.279(16) B 2
C C27A 0.4538(8) 0.7781(4) 0.2957(3) 0.0386(11) Uani d . P . 0.279(16) B 2
H H27B 0.401978 0.747234 0.269422 0.046 Uiso calc U P R 0.279(16) B 2
Cl Cl1 0.0618(4) 0.92878(15) 0.76826(10) 0.0791(6) Uani d . . . 1.0 . .
Cl Cl2 1.69309(16) -0.16752(8) 0.90496(7) 0.0384(3) Uani d . . . 1.0 . .
Cl Cl3 -0.69268(18) 0.24065(9) 0.10806(8) 0.0437(3) Uani d . . . 1.0 . .
O O1 0.8889(5) 0.8663(2) 0.45415(18) 0.0362(8) Uani d . . . 1.0 . .
O O3 0.8300(8) 0.4372(4) 0.5415(2) 0.0689(15) Uani d . . . 1.0 . .
H H3A 0.925989 0.47064 0.517532 0.103 Uiso calc U . R 1.0 . .
O O4 0.8700(4) 0.2342(2) 0.87915(17) 0.0276(6) Uani d . . . 1.0 . .
O O5 0.1358(5) 0.6204(2) 0.12179(18) 0.0313(7) Uani d . . . 1.0 . .
C C1 0.5452(10) 0.5392(4) 0.7235(3) 0.0461(13) Uani d . . . 1.0 . .
H H1 0.520593 0.484982 0.761605 0.055 Uiso calc U . R 1.0 . .
C C2 0.7269(10) 0.5543(4) 0.6854(3) 0.0459(13) Uani d . . . 1.0 . .
H H20 0.82888 0.510632 0.697067 0.055 Uiso calc U . R 1.0 . .
C C3 0.7688(8) 0.6353(4) 0.6277(3) 0.0402(11) Uani d . . . 1.0 . .
C C4 0.9521(9) 0.6496(4) 0.5846(3) 0.0423(12) Uani d . . . 1.0 . .
H H14 1.053541 0.605718 0.596027 0.051 Uiso calc U . R 1.0 . .
C C5 0.9878(8) 0.7248(4) 0.5270(3) 0.0418(12) Uani d . . . 1.0 . .
H H13 1.109133 0.732337 0.49707 0.05 Uiso calc U . R 1.0 . .
C C6 0.8423(8) 0.7911(4) 0.5125(3) 0.0364(11) Uani d . . . 1.0 . .
O O6 0.1318(10) 0.5344(7) 0.4577(3) 0.119(4) Uani d . . . 1.0 . .
H H6A 0.224978 0.496943 0.472799 0.179 Uiso calc U . R 1.0 . .
C C7 0.7058(7) 0.9137(3) 0.4167(3) 0.0344(10) Uani d . . . 1.0 . .
C C8 0.6093(7) 0.8667(3) 0.3744(3) 0.0335(10) Uani d . . . 1.0 . .
C C9 0.7332(8) 0.8553(4) 0.3210(3) 0.0380(11) Uani d . . . 1.0 . .
H H17 0.871899 0.877864 0.311299 0.046 Uiso calc U . R 1.0 . .
C C10 0.6540(8) 0.8115(4) 0.2826(3) 0.0398(11) Uani d . . . 1.0 . .
H H16 0.739163 0.804292 0.246507 0.048 Uiso calc U . R 1.0 B 1
C C12 0.6166(7) 0.7024(4) 0.6129(3) 0.0361(11) Uani d . . . 1.0 . .
C C13 0.4269(8) 0.6827(4) 0.6536(3) 0.0420(12) Uani d . . . 1.0 . .
H H3 0.322469 0.72531 0.643583 0.05 Uiso calc U . R 1.0 . .
C C14 0.3897(9) 0.6034(4) 0.7073(3) 0.0448(13) Uani d . . . 1.0 . .
H H2 0.260287 0.591453 0.733618 0.054 Uiso calc U . R 1.0 . .
C C15 0.6648(7) 0.7833(4) 0.5556(3) 0.0348(10) Uani d . . . 1.0 . .
C C16 0.5401(8) 0.8611(4) 0.5391(3) 0.0361(11) Uani d . . . 1.0 . .
C C17 0.4206(8) 0.8771(4) 0.5962(3) 0.0378(11) Uani d . . . 1.0 . .
C C18 0.2196(8) 0.9101(4) 0.5828(3) 0.0406(12) Uani d . . . 1.0 . .
H H7 0.158909 0.922174 0.536949 0.049 Uiso calc U . R 1.0 . .
C C19 0.1029(10) 0.9262(4) 0.6359(3) 0.0495(14) Uani d . . . 1.0 . .
H H6 -0.037197 0.946484 0.627411 0.059 Uiso calc U . R 1.0 . .
C C20 0.2001(12) 0.9113(5) 0.7009(4) 0.0573(17) Uani d . . . 1.0 . .
C C21 0.4008(10) 0.8787(4) 0.7155(3) 0.0477(13) Uani d . . . 1.0 . .
H H5 0.462737 0.867703 0.760966 0.057 Uiso calc U . R 1.0 . .
C C22 0.5110(8) 0.8621(4) 0.6625(3) 0.0403(11) Uani d . . . 1.0 . .
H H4 0.649548 0.840169 0.671864 0.048 Uiso calc U . R 1.0 . .
C C23 0.5608(7) 0.9236(3) 0.4729(3) 0.0337(10) Uani d . . . 1.0 . .
H H19 0.483597 0.974661 0.461015 0.04 Uiso calc U . R 1.0 . .
C C24 0.7854(8) 1.0019(4) 0.3641(3) 0.0364(11) Uani d . . . 1.0 . .
C C25 0.6410(8) 1.0566(4) 0.3161(3) 0.0411(12) Uani d . . . 1.0 . .
H H8 0.501988 1.037234 0.314723 0.049 Uiso calc U . R 1.0 . .
C C26 0.6991(9) 1.1385(4) 0.2706(3) 0.0454(13) Uani d . . . 1.0 . .
H H9 0.599249 1.175763 0.238971 0.054 Uiso calc U . R 1.0 B 1
C C28 1.0461(9) 1.1129(4) 0.3181(4) 0.0501(14) Uani d . . . 1.0 . .
H H10 1.186516 1.131203 0.3187 0.06 Uiso calc U . R 1.0 B 1
C C29 0.9847(9) 1.0308(4) 0.3653(3) 0.0433(12) Uani d . . . 1.0 . .
H H11 1.082903 0.994738 0.398661 0.052 Uiso calc U . R 1.0 . .
C C30 0.4077(8) 0.8340(4) 0.3867(3) 0.0371(11) Uani d . . . 1.0 . .
H H15 0.322043 0.841903 0.422431 0.044 Uiso calc U . R 1.0 . .
C C31 0.3271(8) 0.7899(4) 0.3482(3) 0.0392(11) Uani d . . . 1.0 . .
H H18 0.187747 0.767929 0.357375 0.047 Uiso calc U . R 1.0 B 1
C C32 1.2123(7) -0.0059(3) 1.1921(3) 0.0317(9) Uani d . . . 1.0 . .
H H21 1.23806 -0.037089 1.242145 0.038 Uiso calc U . R 1.0 . .
C C33 1.3656(7) -0.0026(3) 1.1395(3) 0.0309(9) Uani d . . . 1.0 . .
H H31 1.494975 -0.031497 1.154616 0.037 Uiso calc U . R 1.0 . .
C C34 1.3298(7) 0.0416(3) 1.0669(3) 0.0280(9) Uani d . . . 1.0 . .
H H30 1.43515 0.042796 1.032688 0.034 Uiso calc U . R 1.0 . .
C C35 1.1392(6) 0.0857(3) 1.0419(2) 0.0260(9) Uani d . . . 1.0 . .
C C36 1.0943(6) 0.1338(3) 0.9672(2) 0.0263(9) Uani d . . . 1.0 . .
C C37 1.2254(7) 0.1360(3) 0.9053(2) 0.0289(9) Uani d . . . 1.0 . .
C C38 1.2096(6) 0.2042(3) 0.8425(2) 0.0292(9) Uani d . . . 1.0 . .
H H29 1.293557 0.20839 0.801898 0.035 Uiso calc U . R 1.0 . .
C C39 1.0578(6) 0.2749(3) 0.8361(3) 0.0294(9) Uani d . . . 1.0 . .
C C40 0.9889(7) 0.3192(3) 0.7589(3) 0.0327(10) Uani d . . . 1.0 . .
C C41 0.7885(8) 0.3111(4) 0.7349(3) 0.0382(11) Uani d . . . 1.0 . .
H H26 0.685294 0.277674 0.768844 0.046 Uiso calc U . R 1.0 . .
C C42 0.7382(8) 0.3506(4) 0.6628(3) 0.0456(13) Uani d . . . 1.0 . .
H H27 0.601428 0.343752 0.64764 0.055 Uiso calc U . R 1.0 . .
C C43 0.8846(9) 0.4001(4) 0.6125(3) 0.0451(13) Uani d . . . 1.0 . .
C C44 1.2635(8) 0.4554(4) 0.9205(3) 0.0370(10) Uani d . . . 1.0 . .
H H22 1.305404 0.494251 0.940599 0.044 Uiso calc U . R 1.0 . .
C C45 1.0598(8) 0.4565(4) 0.8973(3) 0.0380(11) Uani d . . . 1.0 . .
H H23 0.962994 0.49702 0.900455 0.046 Uiso calc U . R 1.0 . .
C C46 0.9971(7) 0.3993(3) 0.8700(3) 0.0336(10) Uani d . . . 1.0 . .
H H24 0.856808 0.400531 0.854141 0.04 Uiso calc U . R 1.0 . .
C C47 1.1380(7) 0.3386(3) 0.8650(2) 0.0285(9) Uani d . . . 1.0 . .
C C48 1.1365(8) 0.3697(4) 0.7071(3) 0.0375(11) Uani d . . . 1.0 . .
H H28 1.273281 0.377033 0.722034 0.045 Uiso calc U . R 1.0 . .
C C49 1.0856(8) 0.4089(4) 0.6347(3) 0.0417(12) Uani d . . . 1.0 . .
H H25 1.188124 0.441789 0.600073 0.05 Uiso calc U . R 1.0 . .
C C50 1.0253(7) 0.0367(3) 1.1699(3) 0.0310(9) Uani d . . . 1.0 . .
H H34 0.921383 0.034047 1.204988 0.037 Uiso calc U . R 1.0 . .
C C51 0.9869(6) 0.0838(3) 1.0963(2) 0.0265(9) Uani d . . . 1.0 . .
C C52 0.7975(7) 0.1309(3) 1.0734(3) 0.0293(9) Uani d . . . 1.0 . .
H H33 0.694142 0.128635 1.108596 0.035 Uiso calc U . R 1.0 . .
C C53 0.7624(6) 0.1789(3) 1.0025(3) 0.0288(9) Uani d . . . 1.0 . .
H H32 0.635647 0.21011 0.988441 0.035 Uiso calc U . R 1.0 . .
C C54 0.9135(6) 0.1828(3) 0.9495(2) 0.0268(9) Uani d . . . 1.0 . .
C C55 1.3457(7) 0.0612(3) 0.9074(2) 0.0273(9) Uani d . . . 1.0 . .
C C56 1.2481(6) -0.0186(3) 0.9319(2) 0.0271(9) Uani d . . . 1.0 . .
H H35 1.107912 -0.025224 0.950154 0.033 Uiso calc U . R 1.0 . .
C C57 1.3538(7) -0.0885(3) 0.9298(3) 0.0331(10) Uani d . . . 1.0 . .
H H36 1.286384 -0.142438 0.946545 0.04 Uiso calc U . R 1.0 . .
C C58 1.5562(7) -0.0788(3) 0.9033(3) 0.0315(10) Uani d . . . 1.0 . .
C C59 1.6584(7) -0.0004(3) 0.8787(3) 0.0326(10) Uani d . . . 1.0 . .
H H38 1.799295 0.005327 0.861131 0.039 Uiso calc U . R 1.0 . .
C C60 1.5519(7) 0.0690(3) 0.8801(3) 0.0306(9) Uani d . . . 1.0 . .
H H37 1.619582 0.122959 0.862241 0.037 Uiso calc U . R 1.0 . .
C C61 1.3434(7) 0.3399(3) 0.8866(3) 0.0312(10) Uani d . . . 1.0 . .
H H39 1.442073 0.300619 0.882359 0.037 Uiso calc U . R 1.0 . .
C C62 1.4065(7) 0.3981(4) 0.9144(3) 0.0363(11) Uani d . . . 1.0 . .
H H40 1.547488 0.398477 0.9291 0.044 Uiso calc U . R 1.0 . .
C C63 -0.1824(8) 0.6692(4) -0.1928(3) 0.0360(10) Uani d . . . 1.0 . .
H H41 -0.202952 0.682372 -0.242693 0.043 Uiso calc U . R 1.0 . .
C C64 0.0021(7) 0.6916(3) -0.1696(3) 0.0341(10) Uani d . . . 1.0 . .
H H44 0.107927 0.721611 -0.204061 0.041 Uiso calc U . R 1.0 . .
C C65 0.0359(7) 0.6702(3) -0.0949(3) 0.0305(9) Uani d . . . 1.0 . .
C C66 0.2234(7) 0.6957(3) -0.0721(3) 0.0304(9) Uani d . . . 1.0 . .
H H45 0.32909 0.725293 -0.106875 0.036 Uiso calc U . R 1.0 . .
C C67 0.2535(7) 0.6778(3) -0.0003(3) 0.0312(10) Uani d . . . 1.0 . .
H H43 0.379098 0.695615 0.014519 0.037 Uiso calc U . R 1.0 . .
C C68 0.0990(7) 0.6333(3) 0.0514(2) 0.0280(9) Uani d . . . 1.0 . .
C C69 -0.0546(7) 0.6251(3) 0.1618(2) 0.0292(9) Uani d . . . 1.0 . .
C C70 0.0076(7) 0.5986(3) 0.2398(3) 0.0329(10) Uani d . . . 1.0 . .
C C71 -0.1395(9) 0.6092(4) 0.2871(3) 0.0450(13) Uani d . . . 1.0 . .
H H51 -0.272722 0.632732 0.269269 0.054 Uiso calc U . R 1.0 . .
C C72 -0.0962(10) 0.5863(5) 0.3592(3) 0.0539(16) Uani d . . . 1.0 . .
H H52 -0.199891 0.592884 0.390857 0.065 Uiso calc U . R 1.0 . .
C C73 0.0968(11) 0.5540(7) 0.3852(3) 0.074(3) Uani d . . . 1.0 . .
C C75 -0.3405(7) 0.6265(3) -0.1408(3) 0.0367(11) Uani d . . . 1.0 . .
H H63 -0.471216 0.613964 -0.156585 0.044 Uiso calc U . R 1.0 . .
C C76 -0.3086(7) 0.6030(3) -0.0685(3) 0.0296(9) Uani d . . . 1.0 . .
H H62 -0.415755 0.572173 -0.034962 0.035 Uiso calc U . R 1.0 . .
C C77 -0.1201(7) 0.6232(3) -0.0421(3) 0.0298(9) Uani d . . . 1.0 . .
C C78 -0.0830(6) 0.6019(3) 0.0325(3) 0.0298(9) Uani d . . . 1.0 . .
C C79 -0.2196(7) 0.5494(3) 0.0934(3) 0.0295(9) Uani d . . . 1.0 . .
C C80 -0.2091(7) 0.5620(3) 0.1553(3) 0.0327(10) Uani d . . . 1.0 . .
H H57 -0.29967 0.530889 0.195055 0.039 Uiso calc U . R 1.0 . .
C C81 -0.1275(6) 0.7171(3) 0.1313(2) 0.0275(9) Uani d . . . 1.0 . .
C C82 0.0249(6) 0.7803(3) 0.1226(3) 0.0295(9) Uani d . . . 1.0 . .
H H50 0.167167 0.764339 0.134103 0.035 Uiso calc U . R 1.0 . .
C C83 -0.0299(7) 0.8640(3) 0.0979(3) 0.0320(10) Uani d . . . 1.0 . .
H H49 0.073981 0.90548 0.093752 0.038 Uiso calc U . R 1.0 . .
C C84 -0.2363(7) 0.8894(3) 0.0787(3) 0.0318(9) Uani d . . . 1.0 . .
H H48 -0.272915 0.947869 0.059123 0.038 Uiso calc U . R 1.0 . .
C C85 -0.3892(7) 0.8262(4) 0.0891(3) 0.0332(10) Uani d . . . 1.0 . .
H H47 -0.53197 0.841815 0.078567 0.04 Uiso calc U . R 1.0 . .
C C86 -0.3332(7) 0.7426(3) 0.1142(2) 0.0312(10) Uani d . . . 1.0 . .
H H46 -0.438098 0.700898 0.120157 0.037 Uiso calc U . R 1.0 . .
C C87 0.2485(10) 0.5415(8) 0.3392(4) 0.089(4) Uani d . . . 1.0 . .
H H56 0.381044 0.517505 0.357325 0.107 Uiso calc U . R 1.0 . .
C C88 0.2009(9) 0.5649(5) 0.2665(3) 0.0575(18) Uani d . . . 1.0 . .
H H55 0.302947 0.557519 0.234717 0.069 Uiso calc U . R 1.0 . .
C C89 -0.3408(7) 0.4762(3) 0.0934(2) 0.0297(9) Uani d . . . 1.0 . .
C C90 -0.2472(7) 0.4164(3) 0.0721(3) 0.0331(10) Uani d . . . 1.0 . .
H H61 -0.10724 0.425996 0.053516 0.04 Uiso calc U . R 1.0 . .
C C91 -0.3515(8) 0.3437(3) 0.0771(3) 0.0345(10) Uani d . . . 1.0 . .
H H58 -0.284048 0.303639 0.062652 0.041 Uiso calc U . R 1.0 . .
C C92 -0.5574(7) 0.3301(3) 0.1039(3) 0.0337(10) Uani d . . . 1.0 . .
C C93 -0.6568(7) 0.3877(3) 0.1256(3) 0.0344(10) Uani d . . . 1.0 . .
H H60 -0.797444 0.378129 0.143453 0.041 Uiso calc U . R 1.0 . .
C C94 -0.5477(7) 0.4597(3) 0.1209(3) 0.0326(10) Uani d . . . 1.0 . .
H H59 -0.614458 0.498878 0.136655 0.039 Uiso calc U . R 1.0 . .

loop_
_atom_site_aniso_label
_atom_site_aniso_U_11
_atom_site_aniso_U_22
_atom_site_aniso_U_33
_atom_site_aniso_U_12
_atom_site_aniso_U_13
_atom_site_aniso_U_23
O7 0.041(4) 0.142(14) 0.068(5) -0.006(5) -0.008(3) -0.023(6)
O7A 0.029(6) 0.058(10) 0.048(7) -0.005(5) -0.002(4) -0.025(6)
O2 0.046(3) 0.061(4) 0.051(3) -0.003(3) 0.002(2) -0.037(3)
C11 0.034(2) 0.038(3) 0.043(3) 0.003(2) -0.003(2) -0.016(2)
C27 0.055(3) 0.042(3) 0.057(3) 0.001(3) 0.013(3) -0.015(3)
O2B 0.042(9) 0.098(17) 0.065(12) -0.015(9) 0.019(8) -0.001(10)
C11A 0.055(3) 0.042(3) 0.057(3) 0.001(3) 0.013(3) -0.015(3)
C27A 0.034(2) 0.038(3) 0.043(3) 0.003(2) -0.003(2) -0.016(2)
Cl1 0.0959(14) 0.0900(14) 0.0573(9) -0.0005(11) 0.0375(9) -0.0369(9)
Cl2 0.0300(5) 0.0373(6) 0.0514(7) 0.0043(4) 0.0091(4) -0.0220(5)
Cl3 0.0344(6) 0.0381(7) 0.0616(8) -0.0086(5) 0.0045(5) -0.0235(6)
O1 0.0255(15) 0.045(2) 0.0328(16) 0.0016(14) 0.0055(12) -0.0101(15)
O3 0.060(3) 0.098(4) 0.032(2) 0.000(3) -0.0122(19) -0.009(2)
O4 0.0164(13) 0.0317(17) 0.0328(15) 0.0001(11) 0.0045(11) -0.0111(13)
O5 0.0202(14) 0.0397(19) 0.0359(16) 0.0005(12) 0.0044(12) -0.0172(14)
C1 0.057(3) 0.042(3) 0.037(3) -0.011(3) 0.008(2) -0.013(2)
C2 0.054(3) 0.038(3) 0.042(3) -0.003(2) 0.001(2) -0.013(2)
C3 0.038(3) 0.044(3) 0.037(2) 0.002(2) -0.003(2) -0.014(2)
C4 0.040(3) 0.043(3) 0.042(3) 0.009(2) -0.001(2) -0.015(2)
C5 0.031(2) 0.049(3) 0.043(3) 0.000(2) 0.0025(19) -0.015(2)
C6 0.032(2) 0.044(3) 0.028(2) -0.003(2) 0.0007(17) -0.010(2)
O6 0.064(3) 0.227(10) 0.024(2) -0.014(4) 0.000(2) -0.007(3)
C7 0.0230(19) 0.043(3) 0.032(2) 0.0033(19) 0.0014(16) -0.009(2)
C8 0.029(2) 0.037(3) 0.030(2) 0.0037(19) 0.0063(17) -0.0082(19)
C9 0.030(2) 0.045(3) 0.035(2) 0.000(2) 0.0069(18) -0.012(2)
C10 0.037(2) 0.049(3) 0.033(2) 0.004(2) 0.0043(19) -0.016(2)
C12 0.028(2) 0.048(3) 0.031(2) -0.003(2) 0.0037(17) -0.014(2)
C13 0.035(2) 0.056(3) 0.037(2) -0.005(2) 0.009(2) -0.022(2)
C14 0.046(3) 0.052(3) 0.034(2) -0.011(2) 0.006(2) -0.015(2)
C15 0.028(2) 0.046(3) 0.029(2) -0.0031(19) 0.0005(17) -0.013(2)
C16 0.030(2) 0.044(3) 0.035(2) -0.004(2) 0.0050(18) -0.017(2)
C17 0.038(2) 0.040(3) 0.034(2) -0.005(2) 0.0083(19) -0.014(2)
C18 0.034(2) 0.049(3) 0.037(2) -0.003(2) 0.010(2) -0.016(2)
C19 0.044(3) 0.054(4) 0.053(3) -0.005(3) 0.018(2) -0.025(3)
C20 0.066(4) 0.064(4) 0.047(3) -0.012(3) 0.026(3) -0.028(3)
C21 0.052(3) 0.053(4) 0.038(3) -0.007(3) 0.012(2) -0.018(2)
C22 0.034(2) 0.042(3) 0.043(3) -0.002(2) 0.007(2) -0.015(2)
C23 0.033(2) 0.038(3) 0.030(2) 0.0025(19) 0.0015(18) -0.0141(19)
C24 0.037(2) 0.040(3) 0.034(2) 0.002(2) 0.0066(19) -0.017(2)
C25 0.031(2) 0.052(3) 0.039(3) -0.002(2) 0.0080(19) -0.017(2)
C26 0.047(3) 0.043(3) 0.041(3) 0.009(2) 0.008(2) -0.011(2)
C28 0.038(3) 0.047(3) 0.066(4) -0.010(2) 0.008(2) -0.024(3)
C29 0.039(3) 0.045(3) 0.044(3) -0.003(2) 0.002(2) -0.016(2)
C30 0.030(2) 0.046(3) 0.031(2) 0.006(2) 0.0052(17) -0.013(2)
C31 0.032(2) 0.044(3) 0.038(2) -0.001(2) 0.0036(19) -0.013(2)
C32 0.029(2) 0.035(3) 0.030(2) 0.0007(18) 0.0005(17) -0.0121(18)
C33 0.0226(19) 0.034(2) 0.038(2) 0.0012(17) 0.0015(17) -0.0161(19)
C34 0.0217(19) 0.027(2) 0.036(2) 0.0003(16) 0.0036(16) -0.0134(18)
C35 0.0166(17) 0.031(2) 0.033(2) -0.0047(16) 0.0064(15) -0.0159(18)
C36 0.0161(17) 0.028(2) 0.037(2) 0.0007(15) 0.0065(15) -0.0147(18)
C37 0.0229(19) 0.034(2) 0.032(2) -0.0014(17) 0.0049(16) -0.0156(19)
C38 0.0219(19) 0.036(3) 0.032(2) -0.0033(17) 0.0075(15) -0.0158(19)
C39 0.0147(17) 0.034(3) 0.040(2) -0.0016(16) 0.0054(16) -0.015(2)
C40 0.027(2) 0.034(3) 0.036(2) 0.0027(18) 0.0024(17) -0.0128(19)
C41 0.031(2) 0.042(3) 0.039(3) 0.000(2) 0.0023(19) -0.013(2)
C42 0.033(2) 0.063(4) 0.037(3) 0.001(2) -0.007(2) -0.015(2)
C43 0.042(3) 0.054(3) 0.033(2) 0.004(2) -0.004(2) -0.011(2)
C44 0.039(3) 0.035(3) 0.037(2) -0.005(2) 0.0061(19) -0.015(2)
C45 0.033(2) 0.038(3) 0.043(3) 0.000(2) 0.012(2) -0.017(2)
C46 0.0206(19) 0.039(3) 0.041(2) 0.0017(18) -0.0005(17) -0.016(2)
C47 0.025(2) 0.028(2) 0.0242(19) -0.0010(17) 0.0019(15) -0.0029(17)
C48 0.031(2) 0.046(3) 0.032(2) 0.000(2) 0.0074(18) -0.012(2)
C49 0.033(2) 0.048(3) 0.038(3) 0.005(2) 0.005(2) -0.012(2)
C50 0.025(2) 0.036(3) 0.035(2) -0.0050(18) 0.0109(17) -0.0177(19)
C51 0.0187(18) 0.027(2) 0.035(2) -0.0026(16) 0.0063(16) -0.0140(18)
C52 0.0225(19) 0.033(2) 0.035(2) -0.0037(17) 0.0056(16) -0.0167(19)
C53 0.0169(18) 0.031(2) 0.039(2) -0.0003(16) 0.0054(16) -0.0144(19)
C54 0.0147(17) 0.031(2) 0.036(2) -0.0015(16) 0.0022(15) -0.0143(18)
C55 0.0248(19) 0.030(2) 0.028(2) -0.0004(17) 0.0003(15) -0.0134(17)
C56 0.0202(18) 0.031(2) 0.033(2) 0.0017(16) 0.0022(15) -0.0154(18)
C57 0.031(2) 0.034(3) 0.039(2) -0.0052(19) 0.0053(18) -0.019(2)
C58 0.026(2) 0.036(3) 0.034(2) 0.0040(18) 0.0010(17) -0.016(2)
C59 0.024(2) 0.042(3) 0.033(2) -0.0042(19) 0.0057(17) -0.017(2)
C60 0.028(2) 0.032(2) 0.033(2) -0.0016(18) 0.0036(17) -0.0140(19)
C61 0.0214(19) 0.036(3) 0.035(2) -0.0003(17) 0.0056(16) -0.0134(19)
C62 0.024(2) 0.043(3) 0.038(2) -0.0060(19) 0.0008(17) -0.013(2)
C63 0.032(2) 0.043(3) 0.035(2) 0.003(2) 0.0018(18) -0.017(2)
C64 0.030(2) 0.033(3) 0.039(2) 0.0010(19) 0.0044(18) -0.016(2)
C65 0.0215(19) 0.031(2) 0.038(2) 0.0066(17) 0.0031(17) -0.0127(19)
C66 0.0213(19) 0.035(3) 0.037(2) -0.0011(17) 0.0067(16) -0.0166(19)
C67 0.0176(18) 0.038(3) 0.039(2) -0.0017(17) 0.0073(16) -0.016(2)
C68 0.0211(19) 0.031(2) 0.032(2) 0.0025(16) 0.0047(16) -0.0132(18)
C69 0.0219(19) 0.034(3) 0.034(2) -0.0031(17) 0.0095(16) -0.0157(19)
C70 0.027(2) 0.037(3) 0.035(2) 0.0020(18) 0.0037(17) -0.0142(19)
C71 0.038(3) 0.060(4) 0.034(2) 0.004(2) 0.011(2) -0.016(2)
C72 0.047(3) 0.075(5) 0.031(3) 0.002(3) 0.007(2) -0.012(3)
C73 0.052(4) 0.123(7) 0.024(3) -0.018(4) 0.007(2) -0.005(3)
C75 0.024(2) 0.039(3) 0.049(3) 0.0045(19) -0.0034(19) -0.020(2)
C76 0.024(2) 0.031(2) 0.035(2) 0.0025(17) 0.0044(16) -0.0141(19)
C77 0.024(2) 0.028(2) 0.041(2) 0.0007(17) 0.0054(17) -0.0178(19)
C78 0.0160(18) 0.029(2) 0.047(3) 0.0019(16) 0.0051(17) -0.018(2)
C79 0.0208(18) 0.031(2) 0.037(2) 0.0037(16) 0.0029(16) -0.0145(19)
C80 0.024(2) 0.038(3) 0.038(2) -0.0027(18) 0.0044(17) -0.017(2)
C81 0.0174(18) 0.041(3) 0.0269(19) -0.0020(17) 0.0075(15) -0.0175(18)
C82 0.0166(18) 0.036(3) 0.039(2) -0.0032(17) 0.0028(16) -0.018(2)
C83 0.028(2) 0.037(3) 0.035(2) -0.0054(18) 0.0065(17) -0.019(2)
C84 0.032(2) 0.030(2) 0.033(2) 0.0008(18) 0.0062(17) -0.0122(19)
C85 0.0166(18) 0.047(3) 0.038(2) 0.0016(18) 0.0014(16) -0.019(2)
C86 0.026(2) 0.037(3) 0.031(2) -0.0054(18) 0.0047(16) -0.0148(19)
C87 0.032(3) 0.162(10) 0.035(3) 0.008(4) 0.005(2) 0.000(4)
C88 0.031(3) 0.090(5) 0.036(3) 0.011(3) 0.003(2) -0.010(3)
C89 0.027(2) 0.030(2) 0.032(2) -0.0027(17) 0.0052(16) -0.0124(18)
C90 0.0211(19) 0.038(3) 0.041(2) -0.0031(18) 0.0042(17) -0.018(2)
C91 0.029(2) 0.034(3) 0.047(3) 0.0028(19) 0.0040(19) -0.023(2)
C92 0.028(2) 0.035(3) 0.037(2) -0.0056(18) 0.0017(17) -0.013(2)
C93 0.021(2) 0.043(3) 0.040(2) -0.0025(19) 0.0034(17) -0.018(2)
C94 0.023(2) 0.035(3) 0.042(2) 0.0002(18) 0.0060(17) -0.019(2)

loop_
_atom_type_symbol
_atom_type_description
_atom_type_scat_dispersion_real
_atom_type_scat_dispersion_imag
_atom_type_scat_source
C C 0.0181 0.0091 'International Tables Vol C Tables 4.2.6.8 and 6.1.1.4'
H H 0.0000 0.0000 'International Tables Vol C Tables 4.2.6.8 and 6.1.1.4'
O O 0.0492 0.0322 'International Tables Vol C Tables 4.2.6.8 and 6.1.1.4'
Cl Cl 0.3639 0.7018 'International Tables Vol C Tables 4.2.6.8 and 6.1.1.4'

loop_
_geom_angle_atom_site_label_1
_geom_angle_atom_site_label_2
_geom_angle_atom_site_label_3
_geom_angle_site_symmetry_1
_geom_angle_site_symmetry_3
_geom_angle
_geom_angle_publ_flag
C11 O2 H2AA . . 109.5 ?
O2 C11 C10 . . 118.4(5) ?
O2 C11 C31 . . 122.2(5) ?
C10 C11 C31 . . 119.4(5) ?
C28 C27 C26 . . 119.0(6) ?
C28 C27 H27A . . 120.5 ?
C26 C27 H27A . . 120.5 ?
C11A O2B H2A . . 109.5 ?
O2B C11A C28 . . 124.1(12) ?
O2B C11A C26 . . 115.8(11) ?
C28 C11A C26 . . 119.0(6) ?
C10 C27A C31 . . 119.4(5) ?
C10 C27A H27B . . 120.3 ?
C31 C27A H27B . . 120.3 ?
C6 O1 C7 . . 114.4(4) ?
C43 O3 H3A . . 109.5 ?
C54 O4 C39 . . 113.2(3) ?
C68 O5 C69 . . 113.4(3) ?
C2 C1 C14 . . 120.8(5) ?
C2 C1 H1 . . 119.6 ?
C14 C1 H1 . . 119.6 ?
C1 C2 C3 . . 121.0(6) ?
C1 C2 H20 . . 119.5 ?
C3 C2 H20 . . 119.5 ?
C4 C3 C2 . . 121.2(5) ?
C4 C3 C12 . . 119.9(5) ?
C2 C3 C12 . . 118.9(5) ?
C5 C4 C3 . . 121.7(5) ?
C5 C4 H14 . . 119.2 ?
C3 C4 H14 . . 119.2 ?
C4 C5 C6 . . 119.0(5) ?
C4 C5 H13 . . 120.5 ?
C6 C5 H13 . . 120.5 ?
O1 C6 C15 . . 121.2(5) ?
O1 C6 C5 . . 116.3(4) ?
C15 C6 C5 . . 122.4(5) ?
C73 O6 H6A . . 109.5 ?
O1 C7 C23 . . 107.7(4) ?
O1 C7 C8 . . 108.0(4) ?
C23 C7 C8 . . 114.6(4) ?
O1 C7 C24 . . 106.8(4) ?
C23 C7 C24 . . 109.3(4) ?
C8 C7 C24 . . 110.0(4) ?
C30 C8 C9 . . 118.6(5) ?
C30 C8 C7 . . 123.3(4) ?
C9 C8 C7 . . 118.2(4) ?
C10 C9 C8 . . 120.1(5) ?
C10 C9 H17 . . 119.9 ?
C8 C9 H17 . . 119.9 ?
C27A C10 C9 . . 121.2(5) ?
C11 C10 C9 . . 121.2(5) ?
C11 C10 H16 . . 119.4 ?
C9 C10 H16 . . 119.4 ?
C13 C12 C15 . . 124.6(5) ?
C13 C12 C3 . . 117.7(5) ?
C15 C12 C3 . . 117.7(4) ?
C14 C13 C12 . . 121.6(6) ?
C14 C13 H3 . . 119.2 ?
C12 C13 H3 . . 119.2 ?
C13 C14 C1 . . 119.9(5) ?
C13 C14 H2 . . 120.1 ?
C1 C14 H2 . . 120.1 ?
C6 C15 C12 . . 119.0(5) ?
C6 C15 C16 . . 116.4(5) ?
C12 C15 C16 . . 124.6(4) ?
C23 C16 C15 . . 117.9(4) ?
C23 C16 C17 . . 119.4(5) ?
C15 C16 C17 . . 122.1(4) ?
C18 C17 C22 . . 119.1(5) ?
C18 C17 C16 . . 120.2(5) ?
C22 C17 C16 . . 120.7(5) ?
C17 C18 C19 . . 121.4(6) ?
C17 C18 H7 . . 119.3 ?
C19 C18 H7 . . 119.3 ?
C20 C19 C18 . . 117.6(6) ?
C20 C19 H6 . . 121.2 ?
C18 C19 H6 . . 121.2 ?
C21 C20 C19 . . 122.1(5) ?
C21 C20 Cl1 . . 118.5(5) ?
C19 C20 Cl1 . . 119.3(6) ?
C20 C21 C22 . . 119.0(6) ?
C20 C21 H5 . . 120.5 ?
C22 C21 H5 . . 120.5 ?
C17 C22 C21 . . 120.8(5) ?
C17 C22 H4 . . 119.6 ?
C21 C22 H4 . . 119.6 ?
C16 C23 C7 . . 120.7(5) ?
C16 C23 H19 . . 119.6 ?
C7 C23 H19 . . 119.6 ?
C29 C24 C25 . . 118.9(5) ?
C29 C24 C7 . . 123.4(5) ?
C25 C24 C7 . . 117.6(5) ?
C26 C25 C24 . . 120.5(5) ?
C26 C25 H8 . . 119.8 ?
C24 C25 H8 . . 119.8 ?
C25 C26 C27 . . 119.9(6) ?
C25 C26 C11A . . 119.9(6) ?
C25 C26 H9 . . 120.0 ?
C27 C26 H9 . . 120.0 ?
C11A C28 C29 . . 120.8(6) ?
C27 C28 C29 . . 120.8(6) ?
C27 C28 H10 . . 119.6 ?
C29 C28 H10 . . 119.6 ?
C24 C29 C28 . . 120.9(6) ?
C24 C29 H11 . . 119.6 ?
C28 C29 H11 . . 119.6 ?
C8 C30 C31 . . 121.6(5) ?
C8 C30 H15 . . 119.2 ?
C31 C30 H15 . . 119.2 ?
C30 C31 C11 . . 119.1(5) ?
C30 C31 C27A . . 119.1(5) ?
C30 C31 H18 . . 120.4 ?
C11 C31 H18 . . 120.4 ?
C50 C32 C33 . . 119.4(4) ?
C50 C32 H21 . . 120.3 ?
C33 C32 H21 . . 120.3 ?
C34 C33 C32 . . 120.9(4) ?
C34 C33 H31 . . 119.5 ?
C32 C33 H31 . . 119.5 ?
C33 C34 C35 . . 121.4(4) ?
C33 C34 H30 . . 119.3 ?
C35 C34 H30 . . 119.3 ?
C34 C35 C36 . . 123.9(4) ?
C34 C35 C51 . . 117.0(4) ?
C36 C35 C51 . . 119.0(4) ?
C54 C36 C35 . . 118.8(4) ?
C54 C36 C37 . . 115.9(4) ?
C35 C36 C37 . . 125.3(4) ?
C38 C37 C36 . . 117.6(4) ?
C38 C37 C55 . . 119.4(4) ?
C36 C37 C55 . . 122.3(4) ?
C37 C38 C39 . . 120.1(4) ?
C37 C38 H29 . . 119.9 ?
C39 C38 H29 . . 119.9 ?
O4 C39 C40 . . 106.7(3) ?
O4 C39 C38 . . 106.9(4) ?
C40 C39 C38 . . 109.7(4) ?
O4 C39 C47 . . 107.1(3) ?
C40 C39 C47 . . 110.9(4) ?
C38 C39 C47 . . 115.1(4) ?
C41 C40 C48 . . 117.7(5) ?
C41 C40 C39 . . 124.1(4) ?
C48 C40 C39 . . 118.2(4) ?
C42 C41 C40 . . 121.2(5) ?
C42 C41 H26 . . 119.4 ?
C40 C41 H26 . . 119.4 ?
C41 C42 C43 . . 120.6(5) ?
C41 C42 H27 . . 119.7 ?
C43 C42 H27 . . 119.7 ?
O3 C43 C42 . . 118.9(5) ?
O3 C43 C49 . . 121.5(5) ?
C42 C43 C49 . . 119.6(5) ?
C62 C44 C45 . . 120.2(5) ?
C62 C44 H22 . . 119.9 ?
C45 C44 H22 . . 119.9 ?
C46 C45 C44 . . 120.1(5) ?
C46 C45 H23 . . 119.9 ?
C44 C45 H23 . . 119.9 ?
C45 C46 C47 . . 120.9(4) ?
C45 C46 H24 . . 119.6 ?
C47 C46 H24 . . 119.6 ?
C61 C47 C46 . . 118.2(5) ?
C61 C47 C39 . . 123.3(4) ?
C46 C47 C39 . . 118.5(4) ?
C49 C48 C40 . . 121.0(5) ?
C49 C48 H28 . . 119.5 ?
C40 C48 H28 . . 119.5 ?
C48 C49 C43 . . 120.0(5) ?
C48 C49 H25 . . 120.0 ?
C43 C49 H25 . . 120.0 ?
C32 C50 C51 . . 120.8(4) ?
C32 C50 H34 . . 119.6 ?
C51 C50 H34 . . 119.6 ?
C50 C51 C52 . . 120.9(4) ?
C50 C51 C35 . . 120.4(4) ?
C52 C51 C35 . . 118.6(4) ?
C53 C52 C51 . . 121.2(4) ?
C53 C52 H33 . . 119.4 ?
C51 C52 H33 . . 119.4 ?
C52 C53 C54 . . 120.2(4) ?
C52 C53 H32 . . 119.9 ?
C54 C53 H32 . . 119.9 ?
O4 C54 C36 . . 121.1(4) ?
O4 C54 C53 . . 117.1(4) ?
C36 C54 C53 . . 121.8(4) ?
C56 C55 C60 . . 118.2(4) ?
C56 C55 C37 . . 119.9(4) ?
C60 C55 C37 . . 121.7(4) ?
C57 C56 C55 . . 120.8(4) ?
C57 C56 H35 . . 119.6 ?
C55 C56 H35 . . 119.6 ?
C58 C57 C56 . . 119.5(5) ?
C58 C57 H36 . . 120.2 ?
C56 C57 H36 . . 120.2 ?
C57 C58 C59 . . 121.3(5) ?
C57 C58 Cl2 . . 119.5(4) ?
C59 C58 Cl2 . . 119.2(3) ?
C60 C59 C58 . . 119.0(4) ?
C60 C59 H38 . . 120.5 ?
C58 C59 H38 . . 120.5 ?
C59 C60 C55 . . 121.2(4) ?
C59 C60 H37 . . 119.4 ?
C55 C60 H37 . . 119.4 ?
C47 C61 C62 . . 120.7(5) ?
C47 C61 H39 . . 119.6 ?
C62 C61 H39 . . 119.6 ?
C44 C62 C61 . . 119.8(5) ?
C44 C62 H40 . . 120.1 ?
C61 C62 H40 . . 120.1 ?
C64 C63 C75 . . 118.8(5) ?
C64 C63 H41 . . 120.6 ?
C75 C63 H41 . . 120.6 ?
C63 C64 C65 . . 120.8(4) ?
C63 C64 H44 . . 119.6 ?
C65 C64 H44 . . 119.6 ?
C66 C65 C64 . . 120.2(4) ?
C66 C65 C77 . . 119.6(4) ?
C64 C65 C77 . . 120.2(4) ?
C67 C66 C65 . . 120.4(4) ?
C67 C66 H45 . . 119.8 ?
C65 C66 H45 . . 119.8 ?
C66 C67 C68 . . 120.1(4) ?
C66 C67 H43 . . 119.9 ?
C68 C67 H43 . . 119.9 ?
O5 C68 C78 . . 121.1(4) ?
O5 C68 C67 . . 117.0(4) ?
C78 C68 C67 . . 121.8(4) ?
O5 C69 C80 . . 106.7(4) ?
O5 C69 C70 . . 106.7(4) ?
C80 C69 C70 . . 110.2(4) ?
O5 C69 C81 . . 108.1(3) ?
C80 C69 C81 . . 115.3(4) ?
C70 C69 C81 . . 109.5(4) ?
C88 C70 C71 . . 118.6(5) ?
C88 C70 C69 . . 123.7(4) ?
C71 C70 C69 . . 117.6(4) ?
C72 C71 C70 . . 121.4(5) ?
C72 C71 H51 . . 119.3 ?
C70 C71 H51 . . 119.3 ?
C73 C72 C71 . . 119.8(6) ?
C73 C72 H52 . . 120.1 ?
C71 C72 H52 . . 120.1 ?
C72 C73 O6 . . 116.8(7) ?
C72 C73 C87 . . 120.4(6) ?
O6 C73 C87 . . 122.8(7) ?
C76 C75 C63 . . 121.2(5) ?
C76 C75 H63 . . 119.4 ?
C63 C75 H63 . . 119.4 ?
C75 C76 C77 . . 121.8(4) ?
C75 C76 H62 . . 119.1 ?
C77 C76 H62 . . 119.1 ?
C76 C77 C78 . . 123.6(4) ?
C76 C77 C65 . . 117.0(4) ?
C78 C77 C65 . . 119.4(4) ?
C68 C78 C77 . . 118.4(4) ?
C68 C78 C79 . . 115.5(4) ?
C77 C78 C79 . . 126.2(4) ?
C80 C79 C78 . . 117.6(4) ?
C80 C79 C89 . . 119.1(4) ?
C78 C79 C89 . . 122.6(4) ?
C79 C80 C69 . . 120.5(4) ?
C79 C80 H57 . . 119.8 ?
C69 C80 H57 . . 119.8 ?
C86 C81 C82 . . 118.1(5) ?
C86 C81 C69 . . 124.6(4) ?
C82 C81 C69 . . 117.3(4) ?
C83 C82 C81 . . 120.7(4) ?
C83 C82 H50 . . 119.7 ?
C81 C82 H50 . . 119.7 ?
C82 C83 C84 . . 120.8(5) ?
C82 C83 H49 . . 119.6 ?
C84 C83 H49 . . 119.6 ?
C83 C84 C85 . . 118.4(5) ?
C83 C84 H48 . . 120.8 ?
C85 C84 H48 . . 120.8 ?
C86 C85 C84 . . 120.3(4) ?
C86 C85 H47 . . 119.8 ?
C84 C85 H47 . . 119.8 ?
C85 C86 C81 . . 121.6(5) ?
C85 C86 H46 . . 119.2 ?
C81 C86 H46 . . 119.2 ?
C88 C87 C73 . . 118.8(6) ?
C88 C87 H56 . . 120.6 ?
C73 C87 H56 . . 120.6 ?
C70 C88 C87 . . 121.0(6) ?
C70 C88 H55 . . 119.5 ?
C87 C88 H55 . . 119.5 ?
C90 C89 C94 . . 117.4(4) ?
C90 C89 C79 . . 120.9(4) ?
C94 C89 C79 . . 121.5(4) ?
C91 C90 C89 . . 122.1(4) ?
C91 C90 H61 . . 119.0 ?
C89 C90 H61 . . 119.0 ?
C90 C91 C92 . . 118.9(5) ?
C90 C91 H58 . . 120.6 ?
C92 C91 H58 . . 120.6 ?
C93 C92 C91 . . 121.1(5) ?
C93 C92 Cl3 . . 119.5(4) ?
C91 C92 Cl3 . . 119.3(4) ?
C92 C93 C94 . . 118.9(4) ?
C92 C93 H60 . . 120.5 ?
C94 C93 H60 . . 120.5 ?
C93 C94 C89 . . 121.6(4) ?
C93 C94 H59 . . 119.2 ?
C89 C94 H59 . . 119.2 ?

loop_
_geom_bond_atom_site_label_1
_geom_bond_atom_site_label_2
_geom_bond_site_symmetry_2
_geom_bond_distance
_geom_bond_publ_flag
O2 C11 . 1.332(8) ?
O2 H2AA . 0.84 ?
C11 C10 . 1.376(8) ?
C11 C31 . 1.401(8) ?
C27 C28 . 1.359(10) ?
C27 C26 . 1.412(10) ?
C27 H27A . 0.95 ?
O2B C11A . 1.25(2) ?
O2B H2A . 0.84 ?
C11A C28 . 1.359(10) ?
C11A C26 . 1.412(10) ?
C27A C10 . 1.376(8) ?
C27A C31 . 1.401(8) ?
C27A H27B . 0.95 ?
Cl1 C20 . 1.734(6) ?
Cl2 C58 . 1.744(5) ?
Cl3 C92 . 1.734(5) ?
O1 C6 . 1.381(6) ?
O1 C7 . 1.456(6) ?
O3 C43 . 1.361(7) ?
O3 H3A . 0.84 ?
O4 C54 . 1.368(6) ?
O4 C39 . 1.468(5) ?
O5 C68 . 1.369(6) ?
O5 C69 . 1.467(5) ?
C1 C2 . 1.345(9) ?
C1 C14 . 1.421(9) ?
C1 H1 . 0.95 ?
C2 C3 . 1.431(8) ?
C2 H20 . 0.95 ?
C3 C4 . 1.407(8) ?
C3 C12 . 1.445(8) ?
C4 C5 . 1.361(8) ?
C4 H14 . 0.95 ?
C5 C6 . 1.408(8) ?
C5 H13 . 0.95 ?
C6 C15 . 1.389(7) ?
O6 C73 . 1.383(8) ?
O6 H6A . 0.84 ?
C7 C23 . 1.514(6) ?
C7 C8 . 1.525(8) ?
C7 C24 . 1.539(7) ?
C8 C30 . 1.380(7) ?
C8 C9 . 1.401(7) ?
C9 C10 . 1.379(9) ?
C9 H17 . 0.95 ?
C10 H16 . 0.95 ?
C12 C13 . 1.413(7) ?
C12 C15 . 1.434(7) ?
C13 C14 . 1.376(9) ?
C13 H3 . 0.95 ?
C14 H2 . 0.95 ?
C15 C16 . 1.475(8) ?
C16 C23 . 1.339(7) ?
C16 C17 . 1.487(7) ?
C17 C18 . 1.384(8) ?
C17 C22 . 1.389(8) ?
C18 C19 . 1.412(8) ?
C18 H7 . 0.95 ?
C19 C20 . 1.383(10) ?
C19 H6 . 0.95 ?
C20 C21 . 1.383(10) ?
C21 C22 . 1.393(8) ?
C21 H5 . 0.95 ?
C22 H4 . 0.95 ?
C23 H19 . 0.95 ?
C24 C29 . 1.367(8) ?
C24 C25 . 1.398(8) ?
C25 C26 . 1.382(9) ?
C25 H8 . 0.95 ?
C26 H9 . 0.95 ?
C28 C29 . 1.398(9) ?
C28 H10 . 0.95 ?
C29 H11 . 0.95 ?
C30 C31 . 1.388(8) ?
C30 H15 . 0.95 ?
C31 H18 . 0.95 ?
C32 C50 . 1.379(7) ?
C32 C33 . 1.416(6) ?
C32 H21 . 0.95 ?
C33 C34 . 1.372(7) ?
C33 H31 . 0.95 ?
C34 C35 . 1.417(6) ?
C34 H30 . 0.95 ?
C35 C36 . 1.430(6) ?
C35 C51 . 1.445(5) ?
C36 C54 . 1.389(6) ?
C36 C37 . 1.481(6) ?
C37 C38 . 1.340(7) ?
C37 C55 . 1.482(7) ?
C38 C39 . 1.517(6) ?
C38 H29 . 0.95 ?
C39 C40 . 1.502(7) ?
C39 C47 . 1.523(7) ?
C40 C41 . 1.397(7) ?
C40 C48 . 1.404(7) ?
C41 C42 . 1.375(8) ?
C41 H26 . 0.95 ?
C42 C43 . 1.379(8) ?
C42 H27 . 0.95 ?
C43 C49 . 1.390(8) ?
C44 C62 . 1.381(8) ?
C44 C45 . 1.382(8) ?
C44 H22 . 0.95 ?
C45 C46 . 1.369(8) ?
C45 H23 . 0.95 ?
C46 C47 . 1.409(7) ?
C46 H24 . 0.95 ?
C47 C61 . 1.387(6) ?
C48 C49 . 1.383(8) ?
C48 H28 . 0.95 ?
C49 H25 . 0.95 ?
C50 C51 . 1.399(7) ?
C50 H34 . 0.95 ?
C51 C52 . 1.427(6) ?
C52 C53 . 1.353(7) ?
C52 H33 . 0.95 ?
C53 C54 . 1.409(6) ?
C53 H32 . 0.95 ?
C55 C56 . 1.399(7) ?
C55 C60 . 1.402(6) ?
C56 C57 . 1.390(7) ?
C56 H35 . 0.95 ?
C57 C58 . 1.372(6) ?
C57 H36 . 0.95 ?
C58 C59 . 1.393(7) ?
C59 C60 . 1.381(7) ?
C59 H38 . 0.95 ?
C60 H37 . 0.95 ?
C61 C62 . 1.391(8) ?
C61 H39 . 0.95 ?
C62 H40 . 0.95 ?
C63 C64 . 1.380(7) ?
C63 C75 . 1.414(7) ?
C63 H41 . 0.95 ?
C64 C65 . 1.418(7) ?
C64 H44 . 0.95 ?
C65 C66 . 1.416(7) ?
C65 C77 . 1.431(6) ?
C66 C67 . 1.370(7) ?
C66 H45 . 0.95 ?
C67 C68 . 1.403(6) ?
C67 H43 . 0.95 ?
C68 C78 . 1.398(7) ?
C69 C80 . 1.509(7) ?
C69 C70 . 1.510(7) ?
C69 C81 . 1.522(7) ?
C70 C88 . 1.380(7) ?
C70 C71 . 1.391(6) ?
C71 C72 . 1.376(8) ?
C71 H51 . 0.95 ?
C72 C73 . 1.369(10) ?
C72 H52 . 0.95 ?
C73 C87 . 1.406(11) ?
C75 C76 . 1.365(7) ?
C75 H63 . 0.95 ?
C76 C77 . 1.418(7) ?
C76 H62 . 0.95 ?
C77 C78 . 1.422(7) ?
C78 C79 . 1.469(6) ?
C79 C80 . 1.352(7) ?
C79 C89 . 1.476(7) ?
C80 H57 . 0.95 ?
C81 C86 . 1.383(6) ?
C81 C82 . 1.412(6) ?
C82 C83 . 1.367(7) ?
C82 H50 . 0.95 ?
C83 C84 . 1.394(7) ?
C83 H49 . 0.95 ?
C84 C85 . 1.407(7) ?
C84 H48 . 0.95 ?
C85 C86 . 1.366(8) ?
C85 H47 . 0.95 ?
C86 H46 . 0.95 ?
C87 C88 . 1.392(9) ?
C87 H56 . 0.95 ?
C88 H55 . 0.95 ?
C89 C90 . 1.394(7) ?
C89 C94 . 1.406(6) ?
C90 C91 . 1.382(7) ?
C90 H61 . 0.95 ?
C91 C92 . 1.394(7) ?
C91 H58 . 0.95 ?
C92 C93 . 1.383(8) ?
C93 C94 . 1.388(7) ?
C93 H60 . 0.95 ?
C94 H59 . 0.95 ?

loop_
_geom_hbond_atom_site_label_D
_geom_hbond_atom_site_label_H
_geom_hbond_atom_site_label_A
_geom_hbond_site_symmetry_A
_geom_hbond_distance_DH
_geom_hbond_distance_HA
_geom_hbond_distance_DA
_geom_hbond_angle_DHA
_geom_hbond_publ_flag
O2B^b H2A^b Cl3 1_765 0.84 2.70 3.494(19) 158.9 ?
O3 H3A O6 1_655 0.84 1.81 2.642(9) 171.8 ?
O6 H6A O7A^b . 0.84 1.82 2.367(15) 121.2 ?

loop_
_geom_torsion_atom_site_label_1
_geom_torsion_atom_site_label_2
_geom_torsion_atom_site_label_3
_geom_torsion_atom_site_label_4
_geom_torsion_site_symmetry_1
_geom_torsion_site_symmetry_2
_geom_torsion_site_symmetry_3
_geom_torsion_site_symmetry_4
_geom_torsion
_geom_torsion_publ_flag
C14 C1 C2 C3 . . . . 0.0(9) ?
C1 C2 C3 C4 . . . . -175.6(6) ?
C1 C2 C3 C12 . . . . 2.9(9) ?
C2 C3 C4 C5 . . . . 176.2(6) ?
C12 C3 C4 C5 . . . . -2.3(9) ?
C3 C4 C5 C6 . . . . 3.2(9) ?
C7 O1 C6 C15 . . . . -33.8(7) ?
C7 O1 C6 C5 . . . . 148.4(5) ?
C4 C5 C6 O1 . . . . 178.9(5) ?
C4 C5 C6 C15 . . . . 1.1(9) ?
C6 O1 C7 C23 . . . . 51.7(6) ?
C6 O1 C7 C8 . . . . -72.6(5) ?
C6 O1 C7 C24 . . . . 169.1(4) ?
O1 C7 C8 C30 . . . . 118.8(5) ?
C23 C7 C8 C30 . . . . -1.2(7) ?
C24 C7 C8 C30 . . . . -125.0(5) ?
O1 C7 C8 C9 . . . . -60.3(5) ?
C23 C7 C8 C9 . . . . 179.7(4) ?
C24 C7 C8 C9 . . . . 55.9(6) ?
C30 C8 C9 C10 . . . . -0.6(8) ?
C7 C8 C9 C10 . . . . 178.5(5) ?
C31 C27A C10 C9 . . . . 1.0(8) ?
O2 C11 C10 C9 . . . . -178.3(6) ?
C31 C11 C10 C9 . . . . 1.0(8) ?
C8 C9 C10 C27A . . . . -0.2(8) ?
C8 C9 C10 C11 . . . . -0.2(8) ?
C4 C3 C12 C13 . . . . 174.7(5) ?
C2 C3 C12 C13 . . . . -3.9(8) ?
C4 C3 C12 C15 . . . . -2.6(8) ?
C2 C3 C12 C15 . . . . 178.9(5) ?
C15 C12 C13 C14 . . . . 179.2(5) ?
C3 C12 C13 C14 . . . . 2.2(8) ?
C12 C13 C14 C1 . . . . 0.7(9) ?
C2 C1 C14 C13 . . . . -1.8(9) ?
O1 C6 C15 C12 . . . . 176.3(5) ?
C5 C6 C15 C12 . . . . -6.0(8) ?
O1 C6 C15 C16 . . . . -4.7(7) ?
C5 C6 C15 C16 . . . . 172.9(5) ?
C13 C12 C15 C6 . . . . -170.5(5) ?
C3 C12 C15 C6 . . . . 6.6(7) ?
C13 C12 C15 C16 . . . . 10.7(8) ?
C3 C12 C15 C16 . . . . -172.3(5) ?
C6 C15 C16 C23 . . . . 21.5(7) ?
C12 C15 C16 C23 . . . . -159.6(5) ?
C6 C15 C16 C17 . . . . -148.9(5) ?
C12 C15 C16 C17 . . . . 30.0(8) ?
C23 C16 C17 C18 . . . . 52.1(7) ?
C15 C16 C17 C18 . . . . -137.6(5) ?
C23 C16 C17 C22 . . . . -125.7(6) ?
C15 C16 C17 C22 . . . . 44.6(7) ?
C22 C17 C18 C19 . . . . -1.9(9) ?
C16 C17 C18 C19 . . . . -179.8(5) ?
C17 C18 C19 C20 . . . . 2.8(9) ?
C18 C19 C20 C21 . . . . -2.6(10) ?
C18 C19 C20 Cl1 . . . . -179.1(5) ?
C19 C20 C21 C22 . . . . 1.6(10) ?
Cl1 C20 C21 C22 . . . . 178.1(5) ?
C18 C17 C22 C21 . . . . 0.8(8) ?
C16 C17 C22 C21 . . . . 178.7(5) ?
C20 C21 C22 C17 . . . . -0.7(9) ?
C15 C16 C23 C7 . . . . 0.8(7) ?
C17 C16 C23 C7 . . . . 171.5(5) ?
O1 C7 C23 C16 . . . . -36.3(7) ?
C8 C7 C23 C16 . . . . 83.9(6) ?
C24 C7 C23 C16 . . . . -152.0(5) ?
O1 C7 C24 C29 . . . . -10.7(7) ?
C23 C7 C24 C29 . . . . 105.5(6) ?
C8 C7 C24 C29 . . . . -127.7(5) ?
O1 C7 C24 C25 . . . . 173.4(4) ?
C23 C7 C24 C25 . . . . -70.3(6) ?
C8 C7 C24 C25 . . . . 56.4(6) ?
C29 C24 C25 C26 . . . . 0.0(8) ?
C7 C24 C25 C26 . . . . 176.0(5) ?
C24 C25 C26 C27 . . . . 1.6(9) ?
C24 C25 C26 C11A . . . . 1.6(9) ?
C28 C27 C26 C25 . . . . -1.4(10) ?
O2B C11A C26 C25 . . . . -170.0(13) ?
C28 C11A C26 C25 . . . . -1.4(10) ?
O2B C11A C28 C29 . . . . 167.2(14) ?
C26 C11A C28 C29 . . . . -0.3(10) ?
C26 C27 C28 C29 . . . . -0.3(10) ?
C25 C24 C29 C28 . . . . -1.7(9) ?
C7 C24 C29 C28 . . . . -177.5(5) ?
C11A C28 C29 C24 . . . . 1.9(10) ?
C27 C28 C29 C24 . . . . 1.9(10) ?
C9 C8 C30 C31 . . . . 0.6(8) ?
C7 C8 C30 C31 . . . . -178.5(5) ?
C8 C30 C31 C11 . . . . 0.2(8) ?
C8 C30 C31 C27A . . . . 0.2(8) ?
O2 C11 C31 C30 . . . . 178.3(6) ?
C10 C11 C31 C30 . . . . -1.0(8) ?
C10 C27A C31 C30 . . . . -1.0(8) ?
C50 C32 C33 C34 . . . . -0.5(8) ?
C32 C33 C34 C35 . . . . 0.1(7) ?
C33 C34 C35 C36 . . . . 179.0(5) ?
C33 C34 C35 C51 . . . . 1.7(7) ?
C34 C35 C36 C54 . . . . -172.2(4) ?
C51 C35 C36 C54 . . . . 5.1(6) ?
C34 C35 C36 C37 . . . . 8.2(7) ?
C51 C35 C36 C37 . . . . -174.4(4) ?
C54 C36 C37 C38 . . . . 24.3(6) ?
C35 C36 C37 C38 . . . . -156.1(5) ?
C54 C36 C37 C55 . . . . -146.3(4) ?
C35 C36 C37 C55 . . . . 33.3(7) ?
C36 C37 C38 C39 . . . . -1.4(7) ?
C55 C37 C38 C39 . . . . 169.5(4) ?
C54 O4 C39 C40 . . . . 172.6(4) ?
C54 O4 C39 C38 . . . . 55.3(5) ?
C54 O4 C39 C47 . . . . -68.5(5) ?
C37 C38 C39 O4 . . . . -37.0(6) ?
C37 C38 C39 C40 . . . . -152.4(4) ?
C37 C38 C39 C47 . . . . 81.7(5) ?
O4 C39 C40 C41 . . . . -7.7(7) ?
C38 C39 C40 C41 . . . . 107.7(5) ?
C47 C39 C40 C41 . . . . -124.0(5) ?
O4 C39 C40 C48 . . . . 174.5(4) ?
C38 C39 C40 C48 . . . . -70.0(6) ?
C47 C39 C40 C48 . . . . 58.2(6) ?
C48 C40 C41 C42 . . . . 0.5(8) ?
C39 C40 C41 C42 . . . . -177.2(5) ?
C40 C41 C42 C43 . . . . -0.6(10) ?
C41 C42 C43 O3 . . . . 179.0(6) ?
C41 C42 C43 C49 . . . . 1.0(10) ?
C62 C44 C45 C46 . . . . 1.7(8) ?
C44 C45 C46 C47 . . . . 0.1(8) ?
C45 C46 C47 C61 . . . . -1.8(7) ?
C45 C46 C47 C39 . . . . 178.2(4) ?
O4 C39 C47 C61 . . . . 127.0(4) ?
C40 C39 C47 C61 . . . . -116.9(5) ?
C38 C39 C47 C61 . . . . 8.4(6) ?
O4 C39 C47 C46 . . . . -53.0(5) ?
C40 C39 C47 C46 . . . . 63.1(5) ?
C38 C39 C47 C46 . . . . -171.6(4) ?
C41 C40 C48 C49 . . . . -0.9(8) ?
C39 C40 C48 C49 . . . . 176.9(5) ?
C40 C48 C49 C43 . . . . 1.4(9) ?
O3 C43 C49 C48 . . . . -179.4(6) ?
C42 C43 C49 C48 . . . . -1.4(10) ?
C33 C32 C50 C51 . . . . -0.8(7) ?
C32 C50 C51 C52 . . . . -177.2(5) ?
C32 C50 C51 C35 . . . . 2.6(7) ?
C34 C35 C51 C50 . . . . -3.0(6) ?
C36 C35 C51 C50 . . . . 179.5(4) ?
C34 C35 C51 C52 . . . . 176.9(4) ?
C36 C35 C51 C52 . . . . -0.7(6) ?
C50 C51 C52 C53 . . . . 177.7(5) ?
C35 C51 C52 C53 . . . . -2.1(7) ?
C51 C52 C53 C54 . . . . 0.4(7) ?
C39 O4 C54 C36 . . . . -37.0(6) ?
C39 O4 C54 C53 . . . . 145.8(4) ?
C35 C36 C54 O4 . . . . 175.8(4) ?
C37 C36 C54 O4 . . . . -4.6(6) ?
C35 C36 C54 C53 . . . . -7.1(7) ?
C37 C36 C54 C53 . . . . 172.5(4) ?
C52 C53 C54 O4 . . . . -178.4(4) ?
C52 C53 C54 C36 . . . . 4.4(7) ?
C38 C37 C55 C56 . . . . -122.9(5) ?
C36 C37 C55 C56 . . . . 47.5(6) ?
C38 C37 C55 C60 . . . . 52.0(7) ?
C36 C37 C55 C60 . . . . -137.5(5) ?
C60 C55 C56 C57 . . . . 0.6(7) ?
C37 C55 C56 C57 . . . . 175.7(4) ?
C55 C56 C57 C58 . . . . 0.0(7) ?
C56 C57 C58 C59 . . . . 0.2(7) ?
C56 C57 C58 Cl2 . . . . 176.8(4) ?
C57 C58 C59 C60 . . . . -0.9(7) ?
Cl2 C58 C59 C60 . . . . -177.6(4) ?
C58 C59 C60 C55 . . . . 1.5(7) ?
C56 C55 C60 C59 . . . . -1.3(7) ?
C37 C55 C60 C59 . . . . -176.4(4) ?
C46 C47 C61 C62 . . . . 1.8(7) ?
C39 C47 C61 C62 . . . . -178.2(4) ?
C45 C44 C62 C61 . . . . -1.7(8) ?
C47 C61 C62 C44 . . . . -0.1(7) ?
C75 C63 C64 C65 . . . . 1.7(8) ?
C63 C64 C65 C66 . . . . -178.2(5) ?
C63 C64 C65 C77 . . . . 1.4(7) ?
C64 C65 C66 C67 . . . . 177.6(5) ?
C77 C65 C66 C67 . . . . -1.9(7) ?
C65 C66 C67 C68 . . . . 0.7(7) ?
C69 O5 C68 C78 . . . . -37.4(6) ?
C69 O5 C68 C67 . . . . 143.8(4) ?
C66 C67 C68 O5 . . . . -177.6(4) ?
C66 C67 C68 C78 . . . . 3.5(7) ?
C68 O5 C69 C80 . . . . 55.2(5) ?
C68 O5 C69 C70 . . . . 172.9(4) ?
C68 O5 C69 C81 . . . . -69.4(5) ?
O5 C69 C70 C88 . . . . -8.8(7) ?
C80 C69 C70 C88 . . . . 106.7(6) ?
C81 C69 C70 C88 . . . . -125.5(6) ?
O5 C69 C70 C71 . . . . 171.2(5) ?
C80 C69 C70 C71 . . . . -73.4(6) ?
C81 C69 C70 C71 . . . . 54.5(6) ?
C88 C70 C71 C72 . . . . -0.4(10) ?
C69 C70 C71 C72 . . . . 179.6(6) ?
C70 C71 C72 C73 . . . . 1.4(11) ?
C71 C72 C73 O6 . . . . 178.3(8) ?
C71 C72 C73 C87 . . . . -2.1(14) ?
C64 C63 C75 C76 . . . . -3.8(8) ?
C63 C75 C76 C77 . . . . 2.7(8) ?
C75 C76 C77 C78 . . . . 178.2(5) ?
C75 C76 C77 C65 . . . . 0.4(7) ?
C66 C65 C77 C76 . . . . 177.1(4) ?
C64 C65 C77 C76 . . . . -2.4(7) ?
C66 C65 C77 C78 . . . . -0.8(7) ?
C64 C65 C77 C78 . . . . 179.6(4) ?
O5 C68 C78 C77 . . . . 175.0(4) ?
C67 C68 C78 C77 . . . . -6.2(7) ?
O5 C68 C78 C79 . . . . -4.7(6) ?
C67 C68 C78 C79 . . . . 174.1(4) ?
C76 C77 C78 C68 . . . . -173.1(4) ?
C65 C77 C78 C68 . . . . 4.7(6) ?
C76 C77 C78 C79 . . . . 6.6(7) ?
C65 C77 C78 C79 . . . . -175.6(4) ?
C68 C78 C79 C80 . . . . 25.1(6) ?
C77 C78 C79 C80 . . . . -154.6(5) ?
C68 C78 C79 C89 . . . . -145.4(4) ?
C77 C78 C79 C89 . . . . 34.9(7) ?
C78 C79 C80 C69 . . . . -2.7(7) ?
C89 C79 C80 C69 . . . . 168.1(4) ?
O5 C69 C80 C79 . . . . -36.1(6) ?
C70 C69 C80 C79 . . . . -151.5(4) ?
C81 C69 C80 C79 . . . . 83.9(5) ?
O5 C69 C81 C86 . . . . 134.3(4) ?
C80 C69 C81 C86 . . . . 15.1(6) ?
C70 C69 C81 C86 . . . . -109.8(5) ?
O5 C69 C81 C82 . . . . -48.3(5) ?
C80 C69 C81 C82 . . . . -167.5(4) ?
C70 C69 C81 C82 . . . . 67.5(5) ?
C86 C81 C82 C83 . . . . -0.2(7) ?
C69 C81 C82 C83 . . . . -177.7(4) ?
C81 C82 C83 C84 . . . . -1.8(7) ?
C82 C83 C84 C85 . . . . 3.4(7) ?
C83 C84 C85 C86 . . . . -3.0(7) ?
C84 C85 C86 C81 . . . . 1.0(7) ?
C82 C81 C86 C85 . . . . 0.6(7) ?
C69 C81 C86 C85 . . . . 177.9(4) ?
C72 C73 C87 C88 . . . . 1.9(16) ?
O6 C73 C87 C88 . . . . -178.6(10) ?
C71 C70 C88 C87 . . . . 0.2(12) ?
C69 C70 C88 C87 . . . . -179.8(8) ?
C73 C87 C88 C70 . . . . -1.0(15) ?
C80 C79 C89 C90 . . . . -124.1(5) ?
C78 C79 C89 C90 . . . . 46.3(7) ?
C80 C79 C89 C94 . . . . 49.9(7) ?
C78 C79 C89 C94 . . . . -139.7(5) ?
C94 C89 C90 C91 . . . . 0.3(8) ?
C79 C89 C90 C91 . . . . 174.6(5) ?
C89 C90 C91 C92 . . . . 0.5(8) ?
C90 C91 C92 C93 . . . . -0.4(8) ?
C90 C91 C92 Cl3 . . . . 178.2(4) ?
C91 C92 C93 C94 . . . . -0.4(8) ?
Cl3 C92 C93 C94 . . . . -179.0(4) ?
C92 C93 C94 C89 . . . . 1.2(8) ?
C90 C89 C94 C93 . . . . -1.1(7) ?
C79 C89 C94 C93 . . . . -175.4(5) ?
